data_1571702
loop_
_publ_author_name
'Zhou, Lei'
'Li, Kailei'
'Chang, Yuanyuan'
'Yao, Yuan'
'Peng, Yuqi'
'Li, Ming'
'He, Rongxing'

_publ_section_title
;
 High-efficiency color-tunable ultralong room-temperature phosphorescence
 from organic--inorganic metal halides via synergistic
 inter/intramolecular interactions
;
_journal_issue 26
_journal_name_full 'Chemical Science'
_journal_page_first 10046
_journal_page_last 10055
_journal_paper_doi 10.1039/D4SC01630K
_journal_volume 15
_journal_year 2024
_chemical_formula_moiety 'Br4 Zn, 2(C8 H10 N O), H2 O'
_chemical_formula_sum 'C16 H22 Br4 N2 O3 Zn'
_chemical_formula_weight 675.36
_chemical_name_common A2ZnBr4,H2O
_chemical_name_systematic A2ZnBr4,H2O
_space_group_crystal_system monoclinic
_space_group_IT_number 14
_space_group_name_Hall '-P 2ybc'
_space_group_name_H-M_alt 'P 1 21/c 1'
_atom_sites_solution_hydrogens mixed
_atom_sites_solution_primary dual
_audit_creation_date 2023-09-09
_audit_creation_method
;
Olex2 1.5
(compiled 2022.04.07 svn.rca3783a0 for OlexSys, GUI svn.r6498)
;
_audit_update_record
;
2023-12-27 deposited with the CCDC.	2024-05-21 downloaded from the CCDC.
;
_cell_angle_alpha 90
_cell_angle_beta 101.8150(10)
_cell_angle_gamma 90
_cell_formula_units_Z 4
_cell_length_a 7.5012(2)
_cell_length_b 17.0754(4)
_cell_length_c 17.8494(6)
_cell_measurement_reflns_used 9835
_cell_measurement_temperature 193.00
_cell_measurement_theta_max 27.45
_cell_measurement_theta_min 2.62
_cell_volume 2237.82(11)
_computing_cell_refinement 'SAINT V8.40B (Bruker, 2019)'
_computing_data_collection 'APEX5 V2022.08-RC130 (Bruker, 2023)'
_computing_data_reduction 'SAINT V8.40B (Bruker, 2019)'
_computing_molecular_graphics 'Olex2 1.5 (Dolomanov et al., 2009)'
_computing_publication_material 'Olex2 1.5 (Dolomanov et al., 2009)'
_computing_structure_refinement 'SHELXL 2019/3 (Sheldrick, 2015)'
_computing_structure_solution 'SHELXT 2018/2 (Sheldrick, 2018)'
_diffrn_ambient_temperature 193.00
_diffrn_detector CPAD
_diffrn_detector_area_resol_mean 7.41
_diffrn_detector_type 'Bruker PHOTON III'
_diffrn_measured_fraction_theta_full 0.998
_diffrn_measured_fraction_theta_max 0.997
_diffrn_measurement_device 'four-circle diffractometer'
_diffrn_measurement_device_type 'Bruker D8 VENTURE dual wavelength Mo/Cu'
_diffrn_measurement_method '\w and \f scans'
_diffrn_radiation_monochromator 'Helios Multi-layer Optic'
_diffrn_radiation_probe x-ray
_diffrn_radiation_type MoK\a
_diffrn_radiation_wavelength 0.71073
_diffrn_reflns_av_R_equivalents 0.0669
_diffrn_reflns_av_unetI/netI 0.0284
_diffrn_reflns_Laue_measured_fraction_full 0.998
_diffrn_reflns_Laue_measured_fraction_max 0.997
_diffrn_reflns_limit_h_max 9
_diffrn_reflns_limit_h_min -9
_diffrn_reflns_limit_k_max 19
_diffrn_reflns_limit_k_min -22
_diffrn_reflns_limit_l_max 23
_diffrn_reflns_limit_l_min -23
_diffrn_reflns_number 66056
_diffrn_reflns_point_group_measured_fraction_full 0.998
_diffrn_reflns_point_group_measured_fraction_max 0.997
_diffrn_reflns_theta_full 25.242
_diffrn_reflns_theta_max 27.480
_diffrn_reflns_theta_min 2.619
_diffrn_source 'microfocus sealed X-ray tube'
_diffrn_source_current 1.4
_diffrn_source_power 0.07
_diffrn_source_type 'Incoatec I\ms DIAMOND'
_diffrn_source_voltage 50.0
_diffrn_standards_number 0
_exptl_absorpt_coefficient_mu 8.257
_exptl_absorpt_correction_T_max 0.7456
_exptl_absorpt_correction_T_min 0.5023
_exptl_absorpt_correction_type multi-scan
_exptl_absorpt_process_details
;
SADABS-2016/2 (Bruker,2016/2) was used for absorption correction.
wR2(int) was 0.0898 before and 0.0617 after correction.
The Ratio of minimum to maximum transmission is 0.6737.
The \l/2 correction factor is Not present.
;
_exptl_crystal_density_diffrn 2.005
_exptl_crystal_description block
_exptl_crystal_F_000 1304
_exptl_crystal_size_max 0.13
_exptl_crystal_size_mid 0.12
_exptl_crystal_size_min 0.1
_refine_diff_density_max 0.369
_refine_diff_density_min -0.591
_refine_diff_density_rms 0.085
_refine_ls_extinction_method none
_refine_ls_goodness_of_fit_ref 1.051
_refine_ls_hydrogen_treatment constr
_refine_ls_matrix_type full
_refine_ls_number_parameters 242
_refine_ls_number_reflns 5123
_refine_ls_number_restraints 0
_refine_ls_restrained_S_all 1.051
_refine_ls_R_factor_all 0.0263
_refine_ls_R_factor_gt 0.0209
_refine_ls_shift/su_max 0.002
_refine_ls_shift/su_mean 0.000
_refine_ls_structure_factor_coef Fsqd
_refine_ls_weighting_details 'w=1/[\s^2^(Fo^2^)+(0.0211P)^2^+0.7796P] where P=(Fo^2^+2Fc^2^)/3'
_refine_ls_weighting_scheme calc
_refine_ls_wR_factor_gt 0.0475
_refine_ls_wR_factor_ref 0.0492
_reflns_Friedel_coverage 0.000
_reflns_number_gt 4489
_reflns_number_total 5123
_reflns_threshold_expression 'I > 2\s(I)'
_cod_data_source_file d4sc01630k2.cif
_cod_data_source_block mo_230909_ys_yshz045910_0m
_cod_depositor_comments
;
The following automatic conversions were performed:

data item '_diffrn_radiation_probe' value 'X-ray' was changed to
'x-ray' in accordance with the
/home/data/users/saulius/crontab/automatic-downloads/rss-feeds/RSC/lib/dictionaries/cif_core.dic
dictionary named 'cif_core.dic' version 2.4.2 last updated on
2011-04-26.

Automatic conversion script
Id: cif_fix_values 8170 2020-07-09 18:12:32Z antanas 

 Adding full bibliography for 1571699--1571704.cif.
;
_cod_database_code 1571702
_shelx_shelxl_version_number 2019/3
_shelx_space_group_comment
;
The symmetry employed for this shelxl refinement is uniquely defined
by the following loop, which should always be used as a source of
symmetry information in preference to the above space-group names.
They are only intended as comments.
;
_shelx_estimated_absorpt_t_max 0.492
_shelx_estimated_absorpt_t_min 0.413
_olex2_refinement_description
;
1. Fixed Uiso
 At 1.2 times of:
  All C(H) groups, All N(H,H,H) groups
 At 1.5 times of:
  All C(H,H,H) groups, All O(H,H) groups
2.a Free rotating group:
 O3(H3A,H3B)
2.b Aromatic/amide H refined with riding coordinates:
 C7(H7), C6(H6), C4(H4), C5(H5), C15(H15), C12(H12), C13(H13), C14(H14)
2.c Idealised Me refined as rotating group:
 N1(H1A,H1B,H1C), N2(H2A,H2B,H2C), C1(H1D,H1E,H1F), C9(H9A,H9B,H9C)
;
_olex2_submission_special_instructions 'No special instructions were received'
_site XU

loop_
_space_group_symop_operation_xyz
'x, y, z'
'-x, y+1/2, -z+1/2'
'-x, -y, -z'
'x, -y-1/2, z-1/2'

loop_
_atom_site_label
_atom_site_type_symbol
_atom_site_fract_x
_atom_site_fract_y
_atom_site_fract_z
_atom_site_U_iso_or_equiv
_atom_site_adp_type
_atom_site_occupancy
_atom_site_site_symmetry_order
_atom_site_calc_flag
_atom_site_refinement_flags_posn
_atom_site_refinement_flags_adp
_atom_site_refinement_flags_occupancy
_atom_site_disorder_assembly
_atom_site_disorder_group
Br3 Br 0.46961(3) 0.75627(2) 0.20151(2) 0.02720(6) Uani 1 1 d . . . . .
Br4 Br 0.92419(3) 0.82806(2) 0.33067(2) 0.03114(6) Uani 1 1 d . . . . .
Br2 Br 0.72546(3) 0.61913(2) 0.36249(2) 0.03505(6) Uani 1 1 d . . . . .
Br1 Br 0.95201(3) 0.65389(2) 0.19071(2) 0.03646(6) Uani 1 1 d . . . . .
Zn1 Zn 0.76341(3) 0.71526(2) 0.26848(2) 0.02370(6) Uani 1 1 d . . . . .
O2 O 0.4473(2) 0.82375(8) 0.38591(8) 0.0314(3) Uani 1 1 d . . . . .
O1 O 0.3094(2) 0.52153(8) 0.31148(8) 0.0340(3) Uani 1 1 d . . . . .
N1 N 0.2899(2) 0.67288(9) 0.34623(9) 0.0240(3) Uani 1 1 d . . . . .
H1A H 0.194424 0.664443 0.306529 0.029 Uiso 1 1 calc R U . . .
H1B H 0.390922 0.648711 0.336529 0.029 Uiso 1 1 calc R U . . .
H1C H 0.311082 0.725238 0.351866 0.029 Uiso 1 1 calc R U . . .
N2 N 0.5168(2) 0.94137(10) 0.29571(9) 0.0269(4) Uani 1 1 d . . . . .
H2A H 0.566167 0.963917 0.258464 0.032 Uiso 1 1 calc R U . . .
H2B H 0.394934 0.951015 0.286362 0.032 Uiso 1 1 calc R U . . .
H2C H 0.536226 0.888760 0.296014 0.032 Uiso 1 1 calc R U . . .
O3 O 0.1500(3) 0.96489(11) 0.25421(12) 0.0514(5) Uani 1 1 d G . . . .
H3A H 0.123607 1.011393 0.268715 0.077 Uiso 1 1 d G U . . .
H3B H 0.087400 0.930042 0.273338 0.077 Uiso 1 1 d G U . . .
C8 C 0.2469(3) 0.64105(11) 0.41674(10) 0.0212(4) Uani 1 1 d . . . . .
C3 C 0.2506(3) 0.56011(11) 0.43115(11) 0.0225(4) Uani 1 1 d . . . . .
C10 C 0.5719(3) 0.84598(11) 0.43700(11) 0.0253(4) Uani 1 1 d . . . . .
C16 C 0.6025(3) 0.97437(11) 0.37046(11) 0.0243(4) Uani 1 1 d . . . . .
C2 C 0.2874(3) 0.50090(11) 0.37475(11) 0.0252(4) Uani 1 1 d . . . . .
C7 C 0.2056(3) 0.69386(11) 0.46909(11) 0.0260(4) Uani 1 1 d . . . . .
H7 H 0.202351 0.748311 0.457970 0.031 Uiso 1 1 calc R U . . .
C11 C 0.6358(3) 0.92863(11) 0.43696(11) 0.0231(4) Uani 1 1 d . . . . .
C6 C 0.1687(3) 0.66770(13) 0.53808(12) 0.0298(4) Uani 1 1 d . . . . .
H6 H 0.138173 0.704053 0.573732 0.036 Uiso 1 1 calc R U . . .
C4 C 0.2152(3) 0.53574(12) 0.50134(12) 0.0294(4) Uani 1 1 d . . . . .
H4 H 0.217601 0.481382 0.512861 0.035 Uiso 1 1 calc R U . . .
C5 C 0.1766(3) 0.58863(13) 0.55453(12) 0.0323(5) Uani 1 1 d . . . . .
H5 H 0.155630 0.570569 0.602315 0.039 Uiso 1 1 calc R U . . .
C15 C 0.6546(3) 1.05179(12) 0.37179(13) 0.0332(5) Uani 1 1 d . . . . .
H15 H 0.630941 1.081968 0.326112 0.040 Uiso 1 1 calc R U . . .
C12 C 0.7265(3) 0.96358(12) 0.50477(12) 0.0291(4) Uani 1 1 d . . . . .
H12 H 0.753116 0.933525 0.550494 0.035 Uiso 1 1 calc R U . . .
C1 C 0.2973(4) 0.41612(13) 0.39604(15) 0.0404(6) Uani 1 1 d . . . . .
H1D H 0.179635 0.399121 0.406086 0.061 Uiso 1 1 calc R U . . .
H1E H 0.392200 0.408404 0.442105 0.061 Uiso 1 1 calc R U . . .
H1F H 0.326627 0.385239 0.353880 0.061 Uiso 1 1 calc R U . . .
C13 C 0.7785(3) 1.04187(13) 0.50630(13) 0.0364(5) Uani 1 1 d . . . . .
H13 H 0.839212 1.065097 0.552938 0.044 Uiso 1 1 calc R U . . .
C14 C 0.7420(3) 1.08547(13) 0.44041(14) 0.0392(5) Uani 1 1 d . . . . .
H14 H 0.776700 1.139035 0.441667 0.047 Uiso 1 1 calc R U . . .
C9 C 0.6595(4) 0.79199(13) 0.49955(13) 0.0407(6) Uani 1 1 d . . . . .
H9A H 0.615823 0.804196 0.546343 0.061 Uiso 1 1 calc R U . . .
H9B H 0.791988 0.798568 0.508982 0.061 Uiso 1 1 calc R U . . .
H9C H 0.628145 0.737741 0.484385 0.061 Uiso 1 1 calc R U . . .

loop_
_atom_site_aniso_label
_atom_site_aniso_U_11
_atom_site_aniso_U_22
_atom_site_aniso_U_33
_atom_site_aniso_U_23
_atom_site_aniso_U_13
_atom_site_aniso_U_12
Br3 0.02548(10) 0.02628(10) 0.02692(10) 0.00377(7) -0.00143(8) 0.00010(7)
Br4 0.02897(11) 0.02536(11) 0.03713(12) -0.00343(8) 0.00214(9) -0.00508(8)
Br2 0.03448(12) 0.03130(12) 0.03902(13) 0.01581(9) 0.00671(9) 0.00424(9)
Br1 0.02994(12) 0.05169(14) 0.02690(11) -0.00988(9) 0.00382(9) 0.00620(9)
Zn1 0.02322(12) 0.02220(11) 0.02505(12) 0.00134(8) 0.00344(9) -0.00012(8)
O2 0.0404(9) 0.0256(7) 0.0270(7) -0.0003(6) 0.0042(6) -0.0110(6)
O1 0.0481(9) 0.0273(8) 0.0284(8) -0.0042(6) 0.0122(7) -0.0022(7)
N1 0.0308(9) 0.0195(8) 0.0212(8) 0.0014(6) 0.0039(7) -0.0035(6)
N2 0.0358(10) 0.0222(8) 0.0233(8) 0.0017(6) 0.0071(7) -0.0009(7)
O3 0.0410(10) 0.0407(10) 0.0726(13) 0.0160(9) 0.0119(9) -0.0049(8)
C8 0.0199(9) 0.0228(9) 0.0192(9) 0.0004(7) 0.0004(7) -0.0038(7)
C3 0.0216(9) 0.0222(9) 0.0225(9) 0.0004(7) 0.0019(7) -0.0013(7)
C10 0.0334(11) 0.0220(9) 0.0224(9) -0.0016(7) 0.0097(8) -0.0023(8)
C16 0.0280(10) 0.0211(9) 0.0251(10) -0.0024(7) 0.0086(8) -0.0013(8)
C2 0.0222(9) 0.0237(9) 0.0292(10) -0.0015(8) 0.0040(8) -0.0012(8)
C7 0.0271(10) 0.0221(9) 0.0270(10) -0.0040(7) 0.0014(8) -0.0021(8)
C11 0.0231(9) 0.0207(9) 0.0260(10) -0.0019(7) 0.0058(8) -0.0015(7)
C6 0.0292(11) 0.0358(11) 0.0242(10) -0.0079(8) 0.0051(8) -0.0030(9)
C4 0.0314(11) 0.0277(10) 0.0291(11) 0.0057(8) 0.0061(9) -0.0022(8)
C5 0.0348(12) 0.0416(12) 0.0213(10) 0.0015(8) 0.0079(9) -0.0037(9)
C15 0.0467(13) 0.0220(10) 0.0349(12) -0.0009(8) 0.0173(10) -0.0045(9)
C12 0.0289(11) 0.0293(10) 0.0291(11) -0.0048(8) 0.0056(8) -0.0016(8)
C1 0.0530(15) 0.0219(10) 0.0509(14) 0.0035(10) 0.0213(12) 0.0051(10)
C13 0.0364(12) 0.0359(12) 0.0366(12) -0.0162(10) 0.0069(10) -0.0085(10)
C14 0.0515(15) 0.0215(10) 0.0490(14) -0.0098(9) 0.0205(12) -0.0120(10)
C9 0.0585(16) 0.0282(11) 0.0312(12) 0.0048(9) -0.0009(11) -0.0007(11)

loop_
_atom_type_symbol
_atom_type_description
_atom_type_scat_dispersion_real
_atom_type_scat_dispersion_imag
_atom_type_scat_source
C C 0.0033 0.0016 'International Tables Vol C Tables 4.2.6.8 and 6.1.1.4'
H H 0.0000 0.0000 'International Tables Vol C Tables 4.2.6.8 and 6.1.1.4'
Br Br -0.2901 2.4595 'International Tables Vol C Tables 4.2.6.8 and 6.1.1.4'
N N 0.0061 0.0033 'International Tables Vol C Tables 4.2.6.8 and 6.1.1.4'
O O 0.0106 0.0060 'International Tables Vol C Tables 4.2.6.8 and 6.1.1.4'
Zn Zn 0.2839 1.4301 'International Tables Vol C Tables 4.2.6.8 and 6.1.1.4'

loop_
_geom_angle_atom_site_label_1
_geom_angle_atom_site_label_2
_geom_angle_atom_site_label_3
_geom_angle
_geom_angle_site_symmetry_1
_geom_angle_site_symmetry_3
_geom_angle_publ_flag
Br3 Zn1 Br4 108.587(11) . . ?
Br3 Zn1 Br2 108.696(11) . . ?
Br3 Zn1 Br1 115.401(12) . . ?
Br2 Zn1 Br4 110.025(12) . . ?
Br2 Zn1 Br1 105.774(12) . . ?
Br1 Zn1 Br4 108.279(12) . . ?
H1A N1 H1B 109.5 . . ?
H1A N1 H1C 109.5 . . ?
H1B N1 H1C 109.5 . . ?
C8 N1 H1A 109.5 . . ?
C8 N1 H1B 109.5 . . ?
C8 N1 H1C 109.5 . . ?
H2A N2 H2B 109.5 . . ?
H2A N2 H2C 109.5 . . ?
H2B N2 H2C 109.5 . . ?
C16 N2 H2A 109.5 . . ?
C16 N2 H2B 109.5 . . ?
C16 N2 H2C 109.5 . . ?
H3A O3 H3B 109.5 . . ?
C3 C8 N1 121.47(17) . . ?
C7 C8 N1 117.31(17) . . ?
C7 C8 C3 121.20(18) . . ?
C8 C3 C2 122.87(17) . . ?
C4 C3 C8 117.20(18) . . ?
C4 C3 C2 119.92(18) . . ?
O2 C10 C11 119.31(18) . . ?
O2 C10 C9 121.16(18) . . ?
C11 C10 C9 119.53(18) . . ?
C11 C16 N2 121.65(17) . . ?
C15 C16 N2 116.96(18) . . ?
C15 C16 C11 121.35(19) . . ?
O1 C2 C3 120.35(18) . . ?
O1 C2 C1 120.21(19) . . ?
C3 C2 C1 119.44(18) . . ?
C8 C7 H7 119.9 . . ?
C8 C7 C6 120.22(19) . . ?
C6 C7 H7 119.9 . . ?
C16 C11 C10 121.82(17) . . ?
C12 C11 C10 120.28(18) . . ?
C12 C11 C16 117.87(18) . . ?
C7 C6 H6 120.2 . . ?
C5 C6 C7 119.67(19) . . ?
C5 C6 H6 120.2 . . ?
C3 C4 H4 119.1 . . ?
C5 C4 C3 121.75(19) . . ?
C5 C4 H4 119.1 . . ?
C6 C5 C4 119.91(19) . . ?
C6 C5 H5 120.0 . . ?
C4 C5 H5 120.0 . . ?
C16 C15 H15 120.2 . . ?
C16 C15 C14 119.6(2) . . ?
C14 C15 H15 120.2 . . ?
C11 C12 H12 119.6 . . ?
C13 C12 C11 120.9(2) . . ?
C13 C12 H12 119.6 . . ?
C2 C1 H1D 109.5 . . ?
C2 C1 H1E 109.5 . . ?
C2 C1 H1F 109.5 . . ?
H1D C1 H1E 109.5 . . ?
H1D C1 H1F 109.5 . . ?
H1E C1 H1F 109.5 . . ?
C12 C13 H13 120.0 . . ?
C14 C13 C12 119.9(2) . . ?
C14 C13 H13 120.0 . . ?
C15 C14 H14 119.8 . . ?
C13 C14 C15 120.4(2) . . ?
C13 C14 H14 119.8 . . ?
C10 C9 H9A 109.5 . . ?
C10 C9 H9B 109.5 . . ?
C10 C9 H9C 109.5 . . ?
H9A C9 H9B 109.5 . . ?
H9A C9 H9C 109.5 . . ?
H9B C9 H9C 109.5 . . ?

loop_
_geom_bond_atom_site_label_1
_geom_bond_atom_site_label_2
_geom_bond_distance
_geom_bond_site_symmetry_2
_geom_bond_publ_flag
Br3 Zn1 2.3869(3) . ?
Br4 Zn1 2.4184(3) . ?
Br2 Zn1 2.4055(3) . ?
Br1 Zn1 2.4147(3) . ?
O2 C10 1.225(3) . ?
O1 C2 1.226(2) . ?
N1 H1A 0.9100 . ?
N1 H1B 0.9100 . ?
N1 H1C 0.9100 . ?
N1 C8 1.466(2) . ?
N2 H2A 0.9100 . ?
N2 H2B 0.9100 . ?
N2 H2C 0.9100 . ?
N2 C16 1.470(2) . ?
O3 H3A 0.8705 . ?
O3 H3B 0.8701 . ?
C8 C3 1.405(3) . ?
C8 C7 1.379(3) . ?
C3 C2 1.492(3) . ?
C3 C4 1.396(3) . ?
C10 C11 1.490(3) . ?
C10 C9 1.493(3) . ?
C16 C11 1.400(3) . ?
C16 C15 1.377(3) . ?
C2 C1 1.495(3) . ?
C7 H7 0.9500 . ?
C7 C6 1.390(3) . ?
C11 C12 1.395(3) . ?
C6 H6 0.9500 . ?
C6 C5 1.380(3) . ?
C4 H4 0.9500 . ?
C4 C5 1.383(3) . ?
C5 H5 0.9500 . ?
C15 H15 0.9500 . ?
C15 C14 1.390(3) . ?
C12 H12 0.9500 . ?
C12 C13 1.391(3) . ?
C1 H1D 0.9800 . ?
C1 H1E 0.9800 . ?
C1 H1F 0.9800 . ?
C13 H13 0.9500 . ?
C13 C14 1.371(3) . ?
C14 H14 0.9500 . ?
C9 H9A 0.9800 . ?
C9 H9B 0.9800 . ?
C9 H9C 0.9800 . ?

loop_
_geom_torsion_atom_site_label_1
_geom_torsion_atom_site_label_2
_geom_torsion_atom_site_label_3
_geom_torsion_atom_site_label_4
_geom_torsion
_geom_torsion_site_symmetry_1
_geom_torsion_site_symmetry_2
_geom_torsion_site_symmetry_3
_geom_torsion_site_symmetry_4
_geom_torsion_publ_flag
O2 C10 C11 C16 -20.7(3) . . . . ?
O2 C10 C11 C12 157.1(2) . . . . ?
N1 C8 C3 C2 -3.6(3) . . . . ?
N1 C8 C3 C4 177.36(17) . . . . ?
N1 C8 C7 C6 -178.15(18) . . . . ?
N2 C16 C11 C10 -5.4(3) . . . . ?
N2 C16 C11 C12 176.63(18) . . . . ?
N2 C16 C15 C14 -177.8(2) . . . . ?
C8 C3 C2 O1 -2.7(3) . . . . ?
C8 C3 C2 C1 177.21(19) . . . . ?
C8 C3 C4 C5 0.4(3) . . . . ?
C8 C7 C6 C5 1.1(3) . . . . ?
C3 C8 C7 C6 0.8(3) . . . . ?
C3 C4 C5 C6 1.4(3) . . . . ?
C10 C11 C12 C13 -176.63(19) . . . . ?
C16 C11 C12 C13 1.3(3) . . . . ?
C16 C15 C14 C13 0.8(4) . . . . ?
C2 C3 C4 C5 -178.58(19) . . . . ?
C7 C8 C3 C2 177.48(18) . . . . ?
C7 C8 C3 C4 -1.5(3) . . . . ?
C7 C6 C5 C4 -2.2(3) . . . . ?
C11 C16 C15 C14 0.0(3) . . . . ?
C11 C12 C13 C14 -0.6(3) . . . . ?
C4 C3 C2 O1 176.28(19) . . . . ?
C4 C3 C2 C1 -3.8(3) . . . . ?
C15 C16 C11 C10 176.89(19) . . . . ?
C15 C16 C11 C12 -1.0(3) . . . . ?
C12 C13 C14 C15 -0.5(4) . . . . ?
C9 C10 C11 C16 159.8(2) . . . . ?
C9 C10 C11 C12 -22.3(3) . . . . ?
